data_2210476
loop_
_publ_author_name
'Chen, Xin'
'Yu, Ming'

_publ_section_title (<i>E</i>)-1-(2,4-Dinitrophenyl)-2-[3-methoxy-2-(<i>p</i>-tolylsulfonyloxy)benzylidene]hydrazine
_journal_coeditor_code AT2110
_journal_issue 10
_journal_name_full 'Acta Crystallographica Section E'
_journal_page_first o4468
_journal_page_last o4469
_journal_paper_doi 10.1107/S1600536806036968
_journal_volume 62
_journal_year 2006
_chemical_formula_iupac 'C21 H18 N4 O8 S'
_chemical_formula_moiety 'C21 H18 N4 O8 S'
_chemical_formula_sum 'C21 H18 N4 O8 S'
_chemical_formula_weight 486.46
_chemical_name_systematic
;
(E)-1-(2,4-Dinitrophenyl)-2-[3-methoxy-2-(p-
tolylsulfonyloxy)benzylidene]hydrazine
;
_space_group_IT_number 14
_symmetry_cell_setting monoclinic
_symmetry_space_group_name_Hall '-P 2ybc'
_symmetry_space_group_name_H-M 'P 1 21/c 1'
_atom_sites_solution_hydrogens geom
_atom_sites_solution_primary direct
_atom_sites_solution_secondary difmap
_audit_creation_method SHELXL-97
_cell_angle_alpha 90.00
_cell_angle_beta 101.556(3)
_cell_angle_gamma 90.00
_cell_formula_units_Z 4
_cell_length_a 7.9826(14)
_cell_length_b 16.545(3)
_cell_length_c 16.664(3)
_cell_measurement_reflns_used 2718
_cell_measurement_temperature 294(2)
_cell_measurement_theta_max 24.01
_cell_measurement_theta_min 2.50
_cell_volume 2156.2(7)
_computing_cell_refinement 'SAINT (Bruker, 1999)'
_computing_data_collection 'SMART (Bruker, 1999)'
_computing_data_reduction SAINT
_computing_molecular_graphics 'SHELXTL (Sheldrick, 1997b)'
_computing_publication_material SHELXTL
_computing_structure_refinement 'SHELXL97 (Sheldrick, 1997a)'
_computing_structure_solution 'SHELXS97 (Sheldrick, 1997a)'
_diffrn_ambient_temperature 294(2)
_diffrn_measured_fraction_theta_full 0.995
_diffrn_measured_fraction_theta_max 0.995
_diffrn_measurement_device_type 'Bruker SMART APEX CCD area-detector'
_diffrn_measurement_method '\f and \w'
_diffrn_radiation_monochromator graphite
_diffrn_radiation_source 'fine-focus sealed tube'
_diffrn_radiation_type MoK\a
_diffrn_radiation_wavelength 0.71073
_diffrn_reflns_av_R_equivalents 0.0464
_diffrn_reflns_av_sigmaI/netI 0.0589
_diffrn_reflns_limit_h_max 9
_diffrn_reflns_limit_h_min -9
_diffrn_reflns_limit_k_max 11
_diffrn_reflns_limit_k_min -20
_diffrn_reflns_limit_l_max 20
_diffrn_reflns_limit_l_min -20
_diffrn_reflns_number 12063
_diffrn_reflns_theta_full 26.46
_diffrn_reflns_theta_max 26.46
_diffrn_reflns_theta_min 1.75
_diffrn_standards_number 0
_exptl_absorpt_coefficient_mu 0.208
_exptl_absorpt_correction_T_max 0.956
_exptl_absorpt_correction_T_min 0.921
_exptl_absorpt_correction_type multi-scan
_exptl_absorpt_process_details '(SADABS; Sheldrick, 1996)'
_exptl_crystal_colour yellow
_exptl_crystal_density_diffrn 1.499
_exptl_crystal_density_method 'not measured'
_exptl_crystal_description block
_exptl_crystal_F_000 1008
_exptl_crystal_size_max 0.30
_exptl_crystal_size_mid 0.26
_exptl_crystal_size_min 0.22
_refine_diff_density_max 0.247
_refine_diff_density_min -0.291
_refine_ls_extinction_method none
_refine_ls_goodness_of_fit_ref 1.000
_refine_ls_hydrogen_treatment constr
_refine_ls_matrix_type full
_refine_ls_number_parameters 308
_refine_ls_number_reflns 4410
_refine_ls_number_restraints 0
_refine_ls_restrained_S_all 1.000
_refine_ls_R_factor_all 0.0902
_refine_ls_R_factor_gt 0.0427
_refine_ls_shift/su_max 0.000
_refine_ls_shift/su_mean 0.000
_refine_ls_structure_factor_coef Fsqd
_refine_ls_weighting_details 'calc w=1/[\s^2^(Fo^2^)+(0.051P)^2^+0.2099P] where P=(Fo^2^+2Fc^2^)/3'
_refine_ls_weighting_scheme calc
_refine_ls_wR_factor_gt 0.0953
_refine_ls_wR_factor_ref 0.1135
_reflns_number_gt 2614
_reflns_number_total 4410
_reflns_threshold_expression I>2\s(I)
_cod_data_source_file at2110.cif
_cod_data_source_block I
_cod_original_sg_symbol_H-M 'P 21/c'
_cod_database_code 2210476
_cod_database_fobs_code 2210476

loop_
_symmetry_equiv_pos_as_xyz
'x, y, z'
'-x, y+1/2, -z+1/2'
'-x, -y, -z'
'x, -y-1/2, z-1/2'

loop_
_atom_site_type_symbol
_atom_site_label
_atom_site_fract_x
_atom_site_fract_y
_atom_site_fract_z
_atom_site_U_iso_or_equiv
_atom_site_adp_type
_atom_site_calc_flag
_atom_site_refinement_flags
_atom_site_occupancy
S S1 0.17927(9) 0.96056(4) 0.25866(4) 0.03874(19) Uani d . 1
O O1 0.3135(2) 0.92729(11) 0.31819(11) 0.0574(5) Uani d . 1
O O2 0.0987(3) 0.91330(10) 0.19071(10) 0.0568(5) Uani d . 1
O O3 0.2701(2) 1.03677(9) 0.22593(9) 0.0343(4) Uani d . 1
O O4 0.1060(3) 1.17250(10) 0.23823(11) 0.0564(5) Uani d . 1
O O5 0.6339(2) 0.75882(11) 0.06700(10) 0.0572(5) Uani d . 1
O O6 0.6991(3) 0.66444(12) -0.00969(11) 0.0679(6) Uani d . 1
O O7 0.5297(2) 0.66410(11) -0.29569(10) 0.0513(5) Uani d . 1
O O8 0.3287(3) 0.74508(12) -0.35406(11) 0.0612(6) Uani d . 1
N N1 0.3256(2) 0.94495(11) 0.00256(11) 0.0349(5) Uani d . 1
N N2 0.4259(2) 0.87742(11) 0.00404(11) 0.0345(5) Uani d . 1
H H2 0.4822 0.8590 0.0498 0.041 Uiso calc R 1
N N3 0.6267(3) 0.72778(12) -0.00040(12) 0.0403(5) Uani d . 1
N N4 0.4327(3) 0.72184(13) -0.29403(13) 0.0429(5) Uani d . 1
C C1 0.0226(3) 0.99871(13) 0.30845(13) 0.0333(5) Uani d . 1
C C2 0.0700(3) 1.05060(15) 0.37441(15) 0.0443(6) Uani d . 1
H H2A 0.1813 1.0701 0.3885 0.053 Uiso calc R 1
C C3 -0.0512(4) 1.07283(16) 0.41875(15) 0.0523(7) Uani d . 1
H H3 -0.0210 1.1083 0.4626 0.063 Uiso calc R 1
C C4 -0.2176(4) 1.04328(16) 0.39920(17) 0.0506(7) Uani d . 1
C C5 -0.2599(4) 0.99230(16) 0.33251(19) 0.0531(7) Uani d . 1
H H5 -0.3708 0.9724 0.3183 0.064 Uiso calc R 1
C C6 -0.1423(3) 0.97043(14) 0.28690(16) 0.0430(6) Uani d . 1
H H6 -0.1737 0.9367 0.2417 0.052 Uiso calc R 1
C C7 -0.3476(4) 1.0690(2) 0.4483(2) 0.0865(11) Uani d . 1
H H7A -0.4418 1.0318 0.4390 0.130 Uiso d R 1
H H7B -0.3882 1.1223 0.4318 0.130 Uiso d R 1
H H7C -0.2956 1.0694 0.5055 0.130 Uiso d R 1
C C8 0.1902(3) 1.07608(13) 0.15258(13) 0.0317(5) Uani d . 1
C C9 0.2106(3) 1.04610(13) 0.07704(13) 0.0321(5) Uani d . 1
C C10 0.1328(3) 1.08864(14) 0.00719(14) 0.0389(6) Uani d . 1
H H10 0.1415 1.0697 -0.0443 0.047 Uiso calc R 1
C C11 0.0435(3) 1.15842(15) 0.01413(16) 0.0446(6) Uani d . 1
H H11 -0.0107 1.1851 -0.0331 0.054 Uiso calc R 1
C C12 0.0326(3) 1.18967(15) 0.08976(16) 0.0464(7) Uani d . 1
H H12 -0.0246 1.2381 0.0932 0.056 Uiso calc R 1
C C13 0.1069(3) 1.14866(14) 0.16042(15) 0.0385(6) Uani d . 1
C C14 0.0538(4) 1.25298(16) 0.25150(19) 0.0618(8) Uani d . 1
H H14A 0.1266 1.2906 0.2310 0.093 Uiso calc R 1
H H14B 0.0620 1.2618 0.3091 0.093 Uiso calc R 1
H H14C -0.0623 1.2608 0.2234 0.093 Uiso calc R 1
C C15 0.3146(3) 0.97408(13) 0.07198(14) 0.0342(6) Uani d . 1
H H15 0.3729 0.9495 0.1197 0.041 Uiso calc R 1
C C16 0.4357(3) 0.83999(13) -0.06728(13) 0.0302(5) Uani d . 1
C C17 0.5290(3) 0.76803(13) -0.07215(13) 0.0302(5) Uani d . 1
C C18 0.5304(3) 0.73063(13) -0.14649(13) 0.0332(5) Uani d . 1
H H18 0.5920 0.6832 -0.1484 0.040 Uiso calc R 1
C C19 0.4406(3) 0.76408(13) -0.21662(13) 0.0332(6) Uani d . 1
C C20 0.3499(3) 0.83540(14) -0.21536(14) 0.0393(6) Uani d . 1
H H20 0.2896 0.8575 -0.2639 0.047 Uiso calc R 1
C C21 0.3498(3) 0.87293(14) -0.14240(13) 0.0377(6) Uani d . 1
H H21 0.2914 0.9215 -0.1422 0.045 Uiso calc R 1

loop_
_atom_site_aniso_label
_atom_site_aniso_U_11
_atom_site_aniso_U_22
_atom_site_aniso_U_33
_atom_site_aniso_U_12
_atom_site_aniso_U_13
_atom_site_aniso_U_23
S1 0.0527(4) 0.0302(3) 0.0376(4) 0.0025(3) 0.0193(3) 0.0014(3)
O1 0.0612(13) 0.0599(12) 0.0569(11) 0.0265(10) 0.0261(10) 0.0238(9)
O2 0.0918(15) 0.0362(10) 0.0498(11) -0.0217(10) 0.0320(10) -0.0160(8)
O3 0.0414(10) 0.0303(9) 0.0330(9) -0.0008(7) 0.0117(7) -0.0020(7)
O4 0.0888(15) 0.0347(10) 0.0525(11) 0.0108(10) 0.0302(10) -0.0090(8)
O5 0.0748(14) 0.0685(13) 0.0277(9) 0.0197(10) 0.0089(9) 0.0023(9)
O6 0.0937(17) 0.0536(12) 0.0549(12) 0.0403(12) 0.0111(11) 0.0084(9)
O7 0.0681(13) 0.0435(11) 0.0476(11) 0.0034(10) 0.0242(10) -0.0103(8)
O8 0.0748(14) 0.0730(14) 0.0320(10) 0.0093(11) 0.0014(10) -0.0099(9)
N1 0.0413(12) 0.0316(11) 0.0339(11) 0.0003(9) 0.0129(9) -0.0028(8)
N2 0.0437(12) 0.0342(11) 0.0257(10) 0.0053(9) 0.0074(9) 0.0011(8)
N3 0.0451(13) 0.0419(13) 0.0359(12) 0.0045(10) 0.0132(10) 0.0061(10)
N4 0.0530(15) 0.0427(13) 0.0371(13) -0.0085(11) 0.0189(11) -0.0068(10)
C1 0.0375(14) 0.0314(13) 0.0324(13) 0.0003(11) 0.0106(11) 0.0046(10)
C2 0.0399(15) 0.0543(17) 0.0405(14) -0.0038(12) 0.0128(12) -0.0067(12)
C3 0.059(2) 0.0604(18) 0.0408(15) 0.0069(15) 0.0193(14) -0.0033(13)
C4 0.0477(18) 0.0508(17) 0.0610(18) 0.0134(14) 0.0294(15) 0.0226(15)
C5 0.0374(16) 0.0448(16) 0.079(2) -0.0020(13) 0.0161(15) 0.0159(15)
C6 0.0420(16) 0.0338(14) 0.0519(16) -0.0016(12) 0.0061(13) 0.0046(11)
C7 0.078(3) 0.097(3) 0.102(3) 0.022(2) 0.062(2) 0.031(2)
C8 0.0339(14) 0.0274(12) 0.0362(13) -0.0040(10) 0.0126(11) 0.0011(10)
C9 0.0344(14) 0.0296(13) 0.0343(13) -0.0060(10) 0.0116(11) -0.0006(10)
C10 0.0429(15) 0.0396(14) 0.0349(13) -0.0030(12) 0.0091(12) 0.0004(11)
C11 0.0438(16) 0.0416(15) 0.0469(16) 0.0018(13) 0.0055(13) 0.0119(12)
C12 0.0465(17) 0.0310(14) 0.0651(19) 0.0033(12) 0.0200(14) 0.0040(13)
C13 0.0416(15) 0.0312(14) 0.0464(15) -0.0007(11) 0.0174(12) -0.0012(11)
C14 0.069(2) 0.0384(16) 0.082(2) 0.0049(14) 0.0242(17) -0.0249(15)
C15 0.0416(15) 0.0325(13) 0.0300(13) -0.0019(11) 0.0105(11) 0.0009(10)
C16 0.0346(14) 0.0304(13) 0.0276(12) -0.0040(10) 0.0109(10) -0.0006(10)
C17 0.0343(14) 0.0303(13) 0.0268(12) -0.0006(10) 0.0078(10) 0.0053(10)
C18 0.0355(14) 0.0284(13) 0.0390(14) -0.0013(10) 0.0152(11) -0.0002(11)
C19 0.0408(15) 0.0323(14) 0.0283(12) -0.0046(11) 0.0116(11) -0.0053(10)
C20 0.0485(16) 0.0394(14) 0.0294(13) 0.0009(12) 0.0062(11) 0.0027(11)
C21 0.0493(16) 0.0330(14) 0.0315(13) 0.0055(11) 0.0099(12) 0.0018(10)

loop_
_atom_type_symbol
_atom_type_description
_atom_type_scat_dispersion_real
_atom_type_scat_dispersion_imag
_atom_type_scat_source
C C 0.0033 0.0016 'International Tables Vol C Tables 4.2.6.8 and 6.1.1.4'
H H 0.0000 0.0000 'International Tables Vol C Tables 4.2.6.8 and 6.1.1.4'
N N 0.0061 0.0033 'International Tables Vol C Tables 4.2.6.8 and 6.1.1.4'
O O 0.0106 0.0060 'International Tables Vol C Tables 4.2.6.8 and 6.1.1.4'
S S 0.1246 0.1234 'International Tables Vol C Tables 4.2.6.8 and 6.1.1.4'

loop_
_geom_angle_atom_site_label_1
_geom_angle_atom_site_label_2
_geom_angle_atom_site_label_3
_geom_angle
_geom_angle_publ_flag
O1 S1 O2 120.17(12) ?
O1 S1 O3 102.33(10) ?
O2 S1 O3 108.99(9) ?
O1 S1 C1 108.65(11) ?
O2 S1 C1 108.90(12) ?
O3 S1 C1 106.99(10) ?
C8 O3 S1 119.87(14) yes
C13 O4 C14 118.5(2) ?
C15 N1 N2 116.00(19) yes
C16 N2 N1 119.48(18) yes
C16 N2 H2 120.3 ?
N1 N2 H2 120.3 ?
O6 N3 O5 122.6(2) ?
O6 N3 C17 118.6(2) ?
O5 N3 C17 118.8(2) ?
O8 N4 O7 123.4(2) ?
O8 N4 C19 118.3(2) ?
O7 N4 C19 118.3(2) ?
C6 C1 C2 120.8(2) ?
C6 C1 S1 119.38(19) ?
C2 C1 S1 119.45(19) ?
C3 C2 C1 118.7(2) ?
C3 C2 H2A 120.6 ?
C1 C2 H2A 120.6 ?
C2 C3 C4 121.3(3) ?
C2 C3 H3 119.3 ?
C4 C3 H3 119.3 ?
C5 C4 C3 118.1(2) ?
C5 C4 C7 121.7(3) ?
C3 C4 C7 120.2(3) ?
C6 C5 C4 121.6(3) ?
C6 C5 H5 119.2 ?
C4 C5 H5 119.2 ?
C5 C6 C1 119.5(3) ?
C5 C6 H6 120.3 ?
C1 C6 H6 120.3 ?
C4 C7 H7A 109.5 ?
C4 C7 H7B 109.5 ?
H7A C7 H7B 109.5 ?
C4 C7 H7C 109.5 ?
H7A C7 H7C 109.5 ?
H7B C7 H7C 109.5 ?
C13 C8 C9 122.5(2) ?
C13 C8 O3 117.1(2) ?
C9 C8 O3 120.1(2) ?
C8 C9 C10 117.5(2) ?
C8 C9 C15 120.8(2) ?
C10 C9 C15 121.7(2) ?
C11 C10 C9 120.4(2) ?
C11 C10 H10 119.8 ?
C9 C10 H10 119.8 ?
C10 C11 C12 121.3(2) ?
C10 C11 H11 119.3 ?
C12 C11 H11 119.3 ?
C11 C12 C13 119.8(2) ?
C11 C12 H12 120.1 ?
C13 C12 H12 120.1 ?
O4 C13 C12 125.9(2) ?
O4 C13 C8 115.8(2) ?
C12 C13 C8 118.3(2) ?
O4 C14 H14A 109.5 ?
O4 C14 H14B 109.5 ?
H14A C14 H14B 109.5 ?
O4 C14 H14C 109.5 ?
H14A C14 H14C 109.5 ?
H14B C14 H14C 109.5 ?
N1 C15 C9 120.2(2) yes
N1 C15 H15 119.9 ?
C9 C15 H15 119.9 ?
N2 C16 C21 119.9(2) yes
N2 C16 C17 123.9(2) yes
C21 C16 C17 116.2(2) ?
C18 C17 C16 121.7(2) ?
C18 C17 N3 115.6(2) ?
C16 C17 N3 122.7(2) ?
C19 C18 C17 119.3(2) ?
C19 C18 H18 120.4 ?
C17 C18 H18 120.4 ?
C18 C19 C20 121.3(2) ?
C18 C19 N4 119.2(2) ?
C20 C19 N4 119.4(2) ?
C21 C20 C19 119.6(2) ?
C21 C20 H20 120.2 ?
C19 C20 H20 120.2 ?
C20 C21 C16 121.8(2) ?
C20 C21 H21 119.1 ?
C16 C21 H21 119.1 ?

loop_
_geom_bond_atom_site_label_1
_geom_bond_atom_site_label_2
_geom_bond_distance
_geom_bond_publ_flag
S1 O1 1.4176(18) ?
S1 O2 1.4197(17) ?
S1 O3 1.6035(16) yes
S1 C1 1.751(2) ?
O3 C8 1.418(3) yes
O4 C13 1.357(3) ?
O4 C14 1.426(3) ?
O5 N3 1.226(2) ?
O6 N3 1.221(2) ?
O7 N4 1.234(3) ?
O8 N4 1.227(3) ?
N1 C15 1.272(3) yes
N1 N2 1.372(2) yes
N2 C16 1.356(3) yes
N2 H2 0.8600 ?
N3 C17 1.452(3) ?
N4 C19 1.457(3) ?
C1 C6 1.375(3) ?
C1 C2 1.386(3) ?
C2 C3 1.379(4) ?
C2 H2A 0.9300 ?
C3 C4 1.391(4) ?
C3 H3 0.9300 ?
C4 C5 1.382(4) ?
C4 C7 1.507(4) ?
C5 C6 1.370(4) ?
C5 H5 0.9300 ?
C6 H6 0.9300 ?
C7 H7A 0.9600 ?
C7 H7B 0.9600 ?
C7 H7C 0.9600 ?
C8 C13 1.392(3) ?
C8 C9 1.392(3) ?
C9 C10 1.395(3) ?
C9 C15 1.465(3) ?
C10 C11 1.374(3) ?
C10 H10 0.9300 ?
C11 C12 1.381(3) ?
C11 H11 0.9300 ?
C12 C13 1.385(3) ?
C12 H12 0.9300 ?
C14 H14A 0.9600 ?
C14 H14B 0.9600 ?
C14 H14C 0.9600 ?
C15 H15 0.9300 ?
C16 C21 1.411(3) ?
C16 C17 1.415(3) ?
C17 C18 1.387(3) ?
C18 C19 1.360(3) ?
C18 H18 0.9300 ?
C19 C20 1.387(3) ?
C20 C21 1.365(3) ?
C20 H20 0.9300 ?
C21 H21 0.9300 ?

loop_
_geom_hbond_atom_site_label_D
_geom_hbond_atom_site_label_H
_geom_hbond_atom_site_label_A
_geom_hbond_site_symmetry_A
_geom_hbond_distance_DH
_geom_hbond_distance_HA
_geom_hbond_distance_DA
_geom_hbond_angle_DHA
_geom_hbond_publ_flag
N2 H2 O5 . 0.86 2.04 2.648(3) 127 yes
C2 H2A O6 2_655 0.93 2.58 3.219(3) 126 yes
C3 H3 O6 2_655 0.93 2.70 3.284(4) 122 yes
C15 H15 O7 4_576 0.93 2.53 3.394(3) 155 yes
N2 H2 O7 4_576 0.86 2.55 3.345(2) 153 yes

loop_
_geom_torsion_atom_site_label_1
_geom_torsion_atom_site_label_2
_geom_torsion_atom_site_label_3
_geom_torsion_atom_site_label_4
_geom_torsion
O1 S1 O3 C8 165.77(16)
O2 S1 O3 C8 37.52(19)
C1 S1 O3 C8 -80.08(17)
C15 N1 N2 C16 176.0(2)
O1 S1 C1 C6 -122.50(19)
O2 S1 C1 C6 10.0(2)
O3 S1 C1 C6 127.71(18)
O1 S1 C1 C2 51.0(2)
O2 S1 C1 C2 -176.48(18)
O3 S1 C1 C2 -58.8(2)
C6 C1 C2 C3 0.7(4)
S1 C1 C2 C3 -172.72(19)
C1 C2 C3 C4 1.0(4)
C2 C3 C4 C5 -1.6(4)
C2 C3 C4 C7 -179.6(2)
C3 C4 C5 C6 0.6(4)
C7 C4 C5 C6 178.6(2)
C4 C5 C6 C1 1.0(4)
C2 C1 C6 C5 -1.6(4)
S1 C1 C6 C5 171.75(18)
S1 O3 C8 C13 102.1(2)
S1 O3 C8 C9 -83.9(2)
C13 C8 C9 C10 -4.6(3)
O3 C8 C9 C10 -178.26(19)
C13 C8 C9 C15 173.4(2)
O3 C8 C9 C15 -0.2(3)
C8 C9 C10 C11 1.5(3)
C15 C9 C10 C11 -176.5(2)
C9 C10 C11 C12 2.1(4)
C10 C11 C12 C13 -2.6(4)
C14 O4 C13 C12 -12.6(4)
C14 O4 C13 C8 167.7(2)
C11 C12 C13 O4 179.9(2)
C11 C12 C13 C8 -0.4(4)
C9 C8 C13 O4 -176.2(2)
O3 C8 C13 O4 -2.3(3)
C9 C8 C13 C12 4.1(4)
O3 C8 C13 C12 177.9(2)
N2 N1 C15 C9 -179.97(19)
C8 C9 C15 N1 176.6(2)
C10 C9 C15 N1 -5.5(3)
N1 N2 C16 C21 3.1(3)
N1 N2 C16 C17 -177.0(2)
N2 C16 C17 C18 177.8(2)
C21 C16 C17 C18 -2.3(3)
N2 C16 C17 N3 -1.1(3)
C21 C16 C17 N3 178.8(2)
O6 N3 C17 C18 -1.4(3)
O5 N3 C17 C18 178.3(2)
O6 N3 C17 C16 177.6(2)
O5 N3 C17 C16 -2.7(3)
C16 C17 C18 C19 0.4(3)
N3 C17 C18 C19 179.4(2)
C17 C18 C19 C20 1.0(3)
C17 C18 C19 N4 -175.9(2)
O8 N4 C19 C18 167.7(2)
O7 N4 C19 C18 -11.7(3)
O8 N4 C19 C20 -9.2(3)
O7 N4 C19 C20 171.4(2)
C18 C19 C20 C21 -0.2(4)
N4 C19 C20 C21 176.6(2)
C19 C20 C21 C16 -1.9(4)
N2 C16 C21 C20 -177.1(2)
C17 C16 C21 C20 3.0(3)
